data_7107044
loop_
_publ_author_name
'Ryo Sekiya'
'Reiko Kuroda'

_publ_section_title
;
 Pd2+***O3SR^-^ interaction encourages anion encapsulation in a
 quadruply-stranded Pd complex to achieve chirality or high solubility
;
_journal_name_full Chem.Commun.
_journal_page_first 12346
_journal_paper_doi 10.1039/c1cc14982b
_journal_volume 47
_journal_year 2011
_chemical_formula_moiety 'C100 H80 N8 O12 Pd2, 4(C10 H7 O3 S), 4(C3 H7 N O)'
_chemical_formula_sum 'C152 H136 N12 O28 Pd2 S4'
_chemical_formula_weight 2919.81
_chemical_name_systematic
;
?
;
_space_group_IT_number 2
_symmetry_cell_setting triclinic
_symmetry_Int_Tables_number 2
_symmetry_space_group_name_Hall '-P 1'
_symmetry_space_group_name_H-M 'P -1'
_atom_sites_solution_hydrogens geom
_atom_sites_solution_primary direct
_atom_sites_solution_secondary difmap
_audit_creation_date 2009-07-23T14:22:09-00:00
_audit_creation_method 'WinGX routine CIF_UPDATE'
_cell_angle_alpha 92.546(7)
_cell_angle_beta 108.332(7)
_cell_angle_gamma 109.447(7)
_cell_formula_units_Z 1
_cell_length_a 14.075(6)
_cell_length_b 16.502(7)
_cell_length_c 19.601(8)
_cell_measurement_reflns_used 5884
_cell_measurement_temperature 103(2)
_cell_measurement_theta_max 26.37
_cell_measurement_theta_min 1.33
_cell_volume 4018(3)
_computing_cell_refinement 'Bruker XSCANS'
_computing_data_collection 'Bruker XSCANS'
_computing_data_reduction 'Bruker SHELXTL'
_computing_structure_refinement 'SHELXL-97 (Sheldrick, 1997)'
_computing_structure_solution 'SHELXS-97 (Sheldrick, 1997)'
_diffrn_ambient_temperature 103(2)
_diffrn_measured_fraction_theta_full 0.983
_diffrn_measured_fraction_theta_max 0.983
_diffrn_measurement_device_type 'Bruker SMART APEX CCD diffractometer'
_diffrn_measurement_method \w
_diffrn_radiation_monochromator graphite
_diffrn_radiation_probe x-ray
_diffrn_radiation_source 'sealed tube'
_diffrn_radiation_type MoK\a
_diffrn_radiation_wavelength 0.71073
_diffrn_reflns_av_R_equivalents 0.0722
_diffrn_reflns_av_unetI/netI 0.1394
_diffrn_reflns_limit_h_max 17
_diffrn_reflns_limit_h_min -17
_diffrn_reflns_limit_k_max 20
_diffrn_reflns_limit_k_min -20
_diffrn_reflns_limit_l_max 23
_diffrn_reflns_limit_l_min -24
_diffrn_reflns_number 32666
_diffrn_reflns_theta_full 26.37
_diffrn_reflns_theta_max 26.37
_diffrn_reflns_theta_min 1.33
_exptl_absorpt_coefficient_mu 0.344
_exptl_absorpt_correction_T_max 0.983
_exptl_absorpt_correction_T_min 0.9344
_exptl_absorpt_correction_type empirical
_exptl_absorpt_process_details SADBAS
_exptl_crystal_colour colorless
_exptl_crystal_density_diffrn 1.207
_exptl_crystal_density_method 'not measured'
_exptl_crystal_description block
_exptl_crystal_F_000 1512
_exptl_crystal_size_max 0.20
_exptl_crystal_size_mid 0.10
_exptl_crystal_size_min 0.05
_refine_diff_density_max 1.152
_refine_diff_density_min -0.766
_refine_diff_density_rms 0.111
_refine_ls_extinction_method none
_refine_ls_goodness_of_fit_ref 0.945
_refine_ls_hydrogen_treatment constr
_refine_ls_matrix_type full
_refine_ls_number_parameters 892
_refine_ls_number_reflns 16175
_refine_ls_number_restraints 0
_refine_ls_restrained_S_all 0.945
_refine_ls_R_factor_all 0.1148
_refine_ls_R_factor_gt 0.0737
_refine_ls_shift/su_max 0.001
_refine_ls_shift/su_mean 0.000
_refine_ls_structure_factor_coef Fsqd
_refine_ls_weighting_details 'calc w=1/[\s^2^(Fo^2^)+(0.0799P)^2^+0.0000P] where P=(Fo^2^+2Fc^2^)/3'
_refine_ls_weighting_scheme calc
_refine_ls_wR_factor_gt 0.1583
_refine_ls_wR_factor_ref 0.1735
_reflns_number_gt 10148
_reflns_number_total 16175
_reflns_threshold_expression >2sigma(I)
_cod_data_source_file c1cc14982b.txt
_cod_data_source_block 1ONs
_cod_depositor_comments
;
The following automatic conversions were performed:

'_diffrn_radiation_probe' value 'X-ray' changed to 'x-ray' according
to the built-in table from CIF Core dictionary named 'cif_core.dic'
version 2.4.1 from 2010-06-29.

Automatic conversion script
Id: cif_fix_values 1715 2011-07-08 13:25:40Z adriana 
;
_cod_database_code 7107044

loop_
_space_group_symop_operation_xyz
'x, y, z'
'-x, -y, -z'

loop_
_atom_site_label
_atom_site_type_symbol
_atom_site_fract_x
_atom_site_fract_y
_atom_site_fract_z
_atom_site_U_iso_or_equiv
_atom_site_adp_type
_atom_site_occupancy
_atom_site_symmetry_multiplicity
_atom_site_calc_flag
_atom_site_refinement_flags
C1 C 0.7455(4) 0.8222(3) 0.7263(3) 0.0330(13) Uani 1 1 d .
H1 H 0.7595 0.8759 0.7545 0.04 Uiso 1 1 calc R
C2 C 0.6491(4) 0.7541(3) 0.7129(3) 0.0377(14) Uani 1 1 d .
H2 H 0.5973 0.7606 0.732 0.045 Uiso 1 1 calc R
C3 C 0.6295(4) 0.6775(3) 0.6720(3) 0.0356(14) Uani 1 1 d .
H3 H 0.5636 0.6301 0.6626 0.043 Uiso 1 1 calc R
C4 C 0.7046(4) 0.6683(3) 0.6441(3) 0.0255(12) Uani 1 1 d .
C5 C 0.7992(4) 0.7385(3) 0.6590(2) 0.0218(11) Uani 1 1 d .
H5 H 0.8515 0.7336 0.6397 0.026 Uiso 1 1 calc R
C6 C 0.6867(4) 0.5880(3) 0.5965(3) 0.0297(12) Uani 1 1 d .
H6A H 0.6649 0.5956 0.5447 0.036 Uiso 1 1 calc R
H6B H 0.7535 0.5753 0.609 0.036 Uiso 1 1 calc R
C7 C 0.5706(4) 0.4383(3) 0.5672(3) 0.0323(13) Uani 1 1 d .
C8 C 0.4881(4) 0.3734(3) 0.5789(3) 0.0375(14) Uani 1 1 d .
H8 H 0.4587 0.386 0.6137 0.045 Uiso 1 1 calc R
C9 C 0.4486(5) 0.2910(3) 0.5403(3) 0.0402(15) Uani 1 1 d .
H9 H 0.3909 0.2473 0.5482 0.048 Uiso 1 1 calc R
C10 C 0.4906(4) 0.2694(3) 0.4898(3) 0.0340(13) Uani 1 1 d .
C11 C 0.5728(4) 0.3360(3) 0.4777(3) 0.0323(13) Uani 1 1 d .
H11 H 0.6019 0.3235 0.4427 0.039 Uiso 1 1 calc R
C12 C 0.6127(4) 0.4197(3) 0.5157(3) 0.0320(13) Uani 1 1 d .
H12 H 0.6685 0.4643 0.5068 0.038 Uiso 1 1 calc R
C13 C 0.4419(4) 0.1792(4) 0.4491(3) 0.0355(14) Uani 1 1 d .
C14 C 0.5059(4) 0.1425(4) 0.4197(3) 0.0384(14) Uani 1 1 d .
C15 C 0.6188(4) 0.1694(4) 0.4497(3) 0.0352(14) Uani 1 1 d .
H15 H 0.6577 0.2146 0.4907 0.042 Uiso 1 1 calc R
C16 C 0.6734(4) 0.1313(3) 0.4204(3) 0.0315(13) Uani 1 1 d .
H16 H 0.7494 0.15 0.4418 0.038 Uiso 1 1 calc R
C17 C 0.6185(4) 0.0658(3) 0.3599(3) 0.0317(13) Uani 1 1 d .
C18 C 0.5065(5) 0.0370(4) 0.3304(3) 0.0486(17) Uani 1 1 d .
H18 H 0.4679 -0.0086 0.2895 0.058 Uiso 1 1 calc R
C19 C 0.4521(5) 0.0750(4) 0.3606(4) 0.0511(18) Uani 1 1 d .
H19 H 0.3758 0.0545 0.3405 0.061 Uiso 1 1 calc R
C20 C 0.6267(4) -0.0275(3) 0.2671(3) 0.0324(13) Uani 1 1 d .
H20A H 0.5819 -0.0043 0.2295 0.039 Uiso 1 1 calc R
H20B H 0.5789 -0.0823 0.2758 0.039 Uiso 1 1 calc R
C21 C 0.7089(4) -0.0454(3) 0.2408(3) 0.0220(11) Uani 1 1 d .
C22 C 0.8141(4) 0.0094(3) 0.2668(3) 0.0249(12) Uani 1 1 d .
H22 H 0.8357 0.0581 0.3034 0.03 Uiso 1 1 calc R
C23 C 0.6766(4) -0.1152(3) 0.1862(2) 0.0248(12) Uani 1 1 d .
H23 H 0.6033 -0.1531 0.1663 0.03 Uiso 1 1 calc R
C24 C 0.7524(4) -0.1291(3) 0.1611(3) 0.0263(12) Uani 1 1 d .
H24 H 0.7319 -0.1776 0.1246 0.032 Uiso 1 1 calc R
C25 C 0.8568(4) -0.0726(3) 0.1891(3) 0.0257(12) Uani 1 1 d .
H25 H 0.9082 -0.0819 0.171 0.031 Uiso 1 1 calc R
C26 C 0.8909(4) 1.0316(3) 0.6323(3) 0.0274(12) Uani 1 1 d .
H26 H 0.8967 1.0632 0.6761 0.033 Uiso 1 1 calc R
C27 C 0.8610(5) 1.0616(3) 0.5682(3) 0.0332(13) Uani 1 1 d .
H27 H 0.8454 1.1134 0.5676 0.04 Uiso 1 1 calc R
C28 C 0.8531(4) 1.0170(3) 0.5038(3) 0.0328(13) Uani 1 1 d .
H28 H 0.8327 1.0377 0.459 0.039 Uiso 1 1 calc R
C29 C 0.8757(4) 0.9416(3) 0.5062(3) 0.0213(11) Uani 1 1 d .
C30 C 0.9051(4) 0.9145(3) 0.5722(2) 0.0202(11) Uani 1 1 d .
H30 H 0.9209 0.8628 0.5739 0.024 Uiso 1 1 calc R
C31 C 0.8712(4) 0.8894(3) 0.4392(3) 0.0233(11) Uani 1 1 d .
H31A H 0.9059 0.9287 0.4101 0.028 Uiso 1 1 calc R
H31B H 0.9093 0.8486 0.4534 0.028 Uiso 1 1 calc R
C32 C 0.7382(4) 0.7842(3) 0.3378(3) 0.0278(12) Uani 1 1 d .
C33 C 0.6290(4) 0.7400(3) 0.2984(3) 0.0312(13) Uani 1 1 d .
H33 H 0.5767 0.752 0.3138 0.037 Uiso 1 1 calc R
C34 C 0.5968(4) 0.6793(3) 0.2376(3) 0.0282(12) Uani 1 1 d .
H34 H 0.5222 0.6505 0.2108 0.034 Uiso 1 1 calc R
C35 C 0.6720(4) 0.6592(3) 0.2142(3) 0.0232(11) Uani 1 1 d .
C36 C 0.7811(4) 0.7054(3) 0.2534(3) 0.0250(11) Uani 1 1 d .
H36 H 0.8335 0.6943 0.2375 0.03 Uiso 1 1 calc R
C37 C 0.8145(4) 0.7670(3) 0.3150(3) 0.0272(12) Uani 1 1 d .
H37 H 0.889 0.7972 0.3413 0.033 Uiso 1 1 calc R
C38 C 0.6318(4) 0.5931(3) 0.1475(3) 0.0262(12) Uani 1 1 d .
C39 C 0.6914(4) 0.5363(3) 0.1397(3) 0.0257(12) Uani 1 1 d .
C40 C 0.6646(4) 0.4896(3) 0.0698(3) 0.0266(12) Uani 1 1 d .
H40 H 0.6141 0.4993 0.0288 0.032 Uiso 1 1 calc R
C41 C 0.7107(4) 0.4302(3) 0.0603(3) 0.0299(13) Uani 1 1 d .
H41 H 0.6928 0.3997 0.013 0.036 Uiso 1 1 calc R
C42 C 0.7843(4) 0.4149(3) 0.1209(3) 0.0259(12) Uani 1 1 d .
C43 C 0.8125(4) 0.4607(3) 0.1902(3) 0.0261(12) Uani 1 1 d .
H43 H 0.8633 0.4513 0.2311 0.031 Uiso 1 1 calc R
C44 C 0.7646(4) 0.5207(3) 0.1984(3) 0.0258(12) Uani 1 1 d .
H44 H 0.7829 0.5515 0.2457 0.031 Uiso 1 1 calc R
C45 C 0.8896(4) 0.3318(3) 0.1689(3) 0.0315(13) Uani 1 1 d .
H45A H 0.853 0.317 0.2048 0.038 Uiso 1 1 calc R
H45B H 0.9572 0.3827 0.1923 0.038 Uiso 1 1 calc R
C46 C 0.9144(4) 0.2555(3) 0.1451(3) 0.0233(11) Uani 1 1 d .
C47 C 0.9540(4) 0.2119(3) 0.1995(3) 0.0273(12) Uani 1 1 d .
H47 H 0.9617 0.2305 0.2481 0.033 Uiso 1 1 calc R
C48 C 0.9052(4) 0.2283(3) 0.0752(3) 0.0307(13) Uani 1 1 d .
H48 H 0.8785 0.2571 0.0369 0.037 Uiso 1 1 calc R
C49 C 0.9344(4) 0.1599(3) 0.0607(3) 0.0286(12) Uani 1 1 d .
H49 H 0.9287 0.1409 0.0126 0.034 Uiso 1 1 calc R
C50 C 0.9724(4) 0.1191(3) 0.1175(3) 0.0255(12) Uani 1 1 d .
H50 H 0.9924 0.0715 0.1076 0.031 Uiso 1 1 calc R
C101 C 0.1344(4) 0.6867(3) 0.6179(3) 0.0319(13) Uani 1 1 d .
C102 C 0.2232(5) 0.7375(4) 0.6804(3) 0.0425(15) Uani 1 1 d .
H102 H 0.2258 0.7915 0.7014 0.051 Uiso 1 1 calc R
C103 C 0.3079(5) 0.7077(4) 0.7114(3) 0.0441(16) Uani 1 1 d .
H103 H 0.3686 0.7421 0.7524 0.053 Uiso 1 1 calc R
C104 C 0.3010(5) 0.6289(4) 0.6815(3) 0.0404(15) Uani 1 1 d .
C105 C 0.2154(4) 0.5770(3) 0.6200(3) 0.0339(13) Uani 1 1 d .
C106 C 0.1287(5) 0.6094(4) 0.5883(3) 0.0415(15) Uani 1 1 d .
H106 H 0.0685 0.5758 0.5467 0.05 Uiso 1 1 calc R
C107 C 0.3870(5) 0.5951(4) 0.7141(4) 0.0472(16) Uani 1 1 d .
H107 H 0.4474 0.6279 0.7558 0.057 Uiso 1 1 calc R
C108 C 0.3786(5) 0.5184(4) 0.6842(3) 0.0408(15) Uani 1 1 d .
H108 H 0.4347 0.4973 0.7047 0.049 Uiso 1 1 calc R
C109 C 0.2902(5) 0.4673(4) 0.6238(4) 0.0475(16) Uani 1 1 d .
H109 H 0.2872 0.4123 0.6046 0.057 Uiso 1 1 calc R
C110 C 0.2079(5) 0.4951(4) 0.5919(4) 0.0485(17) Uani 1 1 d .
H110 H 0.1471 0.4595 0.5515 0.058 Uiso 1 1 calc R
C201 C 0.7816(4) 0.9635(3) 0.8872(3) 0.0250(12) Uani 1 1 d .
C202 C 0.6701(4) 0.9415(3) 0.8496(3) 0.0292(12) Uani 1 1 d .
H202 H 0.6458 0.9765 0.8163 0.035 Uiso 1 1 calc R
C203 C 0.5980(4) 0.8701(4) 0.8616(3) 0.0353(14) Uani 1 1 d .
H203 H 0.5233 0.8566 0.8374 0.042 Uiso 1 1 calc R
C204 C 0.6323(4) 0.8153(3) 0.9096(3) 0.0298(13) Uani 1 1 d .
C205 C 0.7448(4) 0.8405(3) 0.9478(3) 0.0264(12) Uani 1 1 d .
C206 C 0.8176(4) 0.9146(3) 0.9359(3) 0.0241(11) Uani 1 1 d .
H206 H 0.8925 0.931 0.9617 0.029 Uiso 1 1 calc R
C207 C 0.5605(5) 0.7391(4) 0.9216(3) 0.0371(14) Uani 1 1 d .
H207 H 0.4853 0.7228 0.8971 0.044 Uiso 1 1 calc R
C208 C 0.5977(5) 0.6883(4) 0.9681(3) 0.0410(15) Uani 1 1 d .
H208 H 0.5482 0.6369 0.9752 0.049 Uiso 1 1 calc R
C209 C 0.7069(5) 0.7113(3) 1.0051(3) 0.0366(14) Uani 1 1 d .
H209 H 0.7314 0.6748 1.0366 0.044 Uiso 1 1 calc R
C210 C 0.7807(5) 0.7860(3) 0.9970(3) 0.0332(13) Uani 1 1 d .
H210 H 0.8552 0.8016 1.0239 0.04 Uiso 1 1 calc R
C301 C 0.3328(5) 0.9817(4) 0.9539(4) 0.0564(18) Uani 1 1 d .
H30A H 0.3333 1.0134 0.9976 0.085 Uiso 1 1 calc R
H30B H 0.2612 0.9632 0.9163 0.085 Uiso 1 1 calc R
H30C H 0.386 1.0199 0.9357 0.085 Uiso 1 1 calc R
C302 C 0.3785(6) 0.8951(5) 1.0484(4) 0.066(2) Uani 1 1 d .
H30D H 0.3702 0.9426 1.0747 0.099 Uiso 1 1 calc R
H30E H 0.4517 0.8958 1.0707 0.099 Uiso 1 1 calc R
H30F H 0.3267 0.8392 1.0507 0.099 Uiso 1 1 calc R
C303 C 0.3648(5) 0.8517(5) 0.9238(5) 0.071(2) Uani 1 1 d .
H303 H 0.3816 0.8029 0.9393 0.086 Uiso 1 1 calc R
C401 C 0.6702(7) 0.5312(5) 0.8613(5) 0.099(3) Uani 1 1 d .
H40A H 0.6684 0.5785 0.8923 0.149 Uiso 1 1 calc R
H40B H 0.6952 0.4916 0.8916 0.149 Uiso 1 1 calc R
H40C H 0.5978 0.499 0.8261 0.149 Uiso 1 1 calc R
C402 C 0.8000(7) 0.6602(5) 0.8476(5) 0.093(3) Uani 1 1 d .
H40D H 0.7721 0.6813 0.8818 0.14 Uiso 1 1 calc R
H40E H 0.7906 0.6906 0.8056 0.14 Uiso 1 1 calc R
H40F H 0.8767 0.6716 0.8721 0.14 Uiso 1 1 calc R
C403 C 0.7578(12) 0.5203(10) 0.7775(5) 0.148(6) Uani 1 1 d .
H403 H 0.7174 0.4597 0.7624 0.178 Uiso 1 1 calc R
N1 N 0.8191(3) 0.8139(2) 0.7004(2) 0.0259(10) Uani 1 1 d .
N2 N 0.8890(3) -0.0033(2) 0.2422(2) 0.0238(10) Uani 1 1 d .
N3 N 0.9126(3) 0.9574(2) 0.6345(2) 0.0205(9) Uani 1 1 d .
N4 N 0.9819(3) 0.1445(2) 0.1858(2) 0.0252(10) Uani 1 1 d .
N301 N 0.3591(4) 0.9063(3) 0.9718(3) 0.0387(12) Uani 1 1 d .
N401 N 0.7418(5) 0.5669(4) 0.8230(3) 0.0585(15) Uani 1 1 d .
O1 O 0.6036(3) 0.5184(2) 0.6081(2) 0.0365(9) Uani 1 1 d .
O2 O 0.3465(3) 0.1369(2) 0.4383(2) 0.0426(10) Uani 1 1 d .
O3 O 0.6801(3) 0.0339(2) 0.33261(18) 0.0327(9) Uani 1 1 d .
O4 O 0.7599(3) 0.8419(2) 0.39737(18) 0.0286(8) Uani 1 1 d .
O5 O 0.5454(3) 0.5841(2) 0.10017(18) 0.0319(9) Uani 1 1 d .
O6 O 0.8220(3) 0.3523(2) 0.10671(18) 0.0336(9) Uani 1 1 d .
O101 O 0.0456(3) 0.7620(3) 0.5153(2) 0.0485(11) Uani 1 1 d .
O102 O 0.0419(3) 0.7924(2) 0.63517(19) 0.0344(9) Uani 1 1 d .
O103 O -0.0710(3) 0.6538(2) 0.5608(2) 0.0475(11) Uani 1 1 d .
O201 O 0.8382(3) 1.1262(2) 0.87485(19) 0.0335(9) Uani 1 1 d .
O202 O 0.8597(3) 1.0278(2) 0.78996(18) 0.0366(10) Uani 1 1 d .
O203 O 0.9789(3) 1.0664(2) 0.91616(19) 0.0331(9) Uani 1 1 d .
O301 O 0.3491(4) 0.8608(4) 0.8581(3) 0.0791(17) Uani 1 1 d .
O401 O 0.8422(5) 0.5665(4) 0.7504(3) 0.0986(19) Uani 1 1 d .
S101 S 0.02758(11) 0.72627(8) 0.57825(7) 0.0296(3) Uani 1 1 d .
S201 S 0.87249(11) 1.05355(8) 0.86526(7) 0.0257(3) Uani 1 1 d .
Pd1 Pd 0.96344(3) 0.91095(2) 0.72754(2) 0.01827(11) Uani 1 1 d .

loop_
_atom_site_aniso_label
_atom_site_aniso_U_11
_atom_site_aniso_U_22
_atom_site_aniso_U_33
_atom_site_aniso_U_23
_atom_site_aniso_U_13
_atom_site_aniso_U_12
C1 0.036(3) 0.029(3) 0.035(3) -0.001(2) 0.016(3) 0.010(3)
C2 0.030(3) 0.032(3) 0.056(4) 0.000(3) 0.026(3) 0.008(3)
C3 0.033(3) 0.028(3) 0.045(4) 0.006(3) 0.016(3) 0.008(2)
C4 0.027(3) 0.022(3) 0.030(3) 0.007(2) 0.012(2) 0.011(2)
C5 0.020(3) 0.027(3) 0.022(3) 0.005(2) 0.011(2) 0.009(2)
C6 0.030(3) 0.020(3) 0.041(3) 0.007(2) 0.023(3) 0.002(2)
C7 0.035(3) 0.022(3) 0.040(3) 0.004(2) 0.018(3) 0.006(2)
C8 0.040(4) 0.023(3) 0.061(4) 0.004(3) 0.036(3) 0.009(3)
C9 0.045(4) 0.028(3) 0.058(4) 0.003(3) 0.035(3) 0.010(3)
C10 0.028(3) 0.038(3) 0.037(3) -0.005(3) 0.013(3) 0.012(3)
C11 0.021(3) 0.042(3) 0.028(3) -0.004(2) 0.006(2) 0.008(2)
C12 0.026(3) 0.033(3) 0.036(3) 0.001(2) 0.016(3) 0.005(2)
C13 0.029(3) 0.041(3) 0.038(3) -0.004(3) 0.012(3) 0.014(3)
C14 0.030(3) 0.040(3) 0.040(3) -0.009(3) 0.008(3) 0.011(3)
C15 0.031(3) 0.043(3) 0.029(3) -0.009(3) 0.011(3) 0.011(3)
C16 0.029(3) 0.036(3) 0.025(3) -0.010(2) 0.008(2) 0.009(2)
C17 0.026(3) 0.039(3) 0.032(3) -0.001(2) 0.007(2) 0.017(3)
C18 0.027(3) 0.053(4) 0.050(4) -0.024(3) 0.001(3) 0.011(3)
C19 0.020(3) 0.055(4) 0.067(4) -0.023(3) 0.005(3) 0.013(3)
C20 0.026(3) 0.036(3) 0.029(3) -0.010(2) 0.002(2) 0.013(2)
C21 0.026(3) 0.023(2) 0.020(3) 0.003(2) 0.006(2) 0.015(2)
C22 0.034(3) 0.023(3) 0.020(3) -0.001(2) 0.009(2) 0.015(2)
C23 0.028(3) 0.022(2) 0.017(3) 0.000(2) 0.002(2) 0.007(2)
C24 0.041(3) 0.016(2) 0.021(3) 0.002(2) 0.015(2) 0.006(2)
C25 0.035(3) 0.027(3) 0.022(3) 0.003(2) 0.014(2) 0.016(2)
C26 0.034(3) 0.028(3) 0.021(3) 0.003(2) 0.014(2) 0.010(2)
C27 0.054(4) 0.023(3) 0.030(3) 0.007(2) 0.016(3) 0.021(3)
C28 0.045(4) 0.039(3) 0.023(3) 0.015(2) 0.011(3) 0.025(3)
C29 0.020(3) 0.021(2) 0.021(3) 0.000(2) 0.008(2) 0.005(2)
C30 0.028(3) 0.012(2) 0.022(3) 0.0063(19) 0.011(2) 0.008(2)
C31 0.022(3) 0.021(2) 0.023(3) -0.001(2) 0.010(2) 0.002(2)
C32 0.033(3) 0.024(3) 0.029(3) 0.005(2) 0.015(2) 0.010(2)
C33 0.032(3) 0.029(3) 0.038(3) 0.004(2) 0.020(3) 0.010(2)
C34 0.024(3) 0.019(2) 0.035(3) 0.003(2) 0.005(2) 0.005(2)
C35 0.029(3) 0.015(2) 0.022(3) 0.005(2) 0.007(2) 0.006(2)
C36 0.031(3) 0.023(3) 0.025(3) 0.007(2) 0.012(2) 0.013(2)
C37 0.032(3) 0.023(3) 0.024(3) 0.006(2) 0.006(2) 0.011(2)
C38 0.031(3) 0.019(2) 0.024(3) 0.009(2) 0.007(2) 0.006(2)
C39 0.033(3) 0.017(2) 0.021(3) 0.001(2) 0.008(2) 0.002(2)
C40 0.031(3) 0.020(2) 0.024(3) 0.003(2) 0.006(2) 0.006(2)
C41 0.045(3) 0.024(3) 0.018(3) 0.001(2) 0.006(2) 0.014(2)
C42 0.037(3) 0.023(3) 0.019(3) 0.006(2) 0.008(2) 0.016(2)
C43 0.036(3) 0.025(3) 0.017(3) 0.006(2) 0.007(2) 0.014(2)
C44 0.035(3) 0.023(3) 0.016(3) 0.003(2) 0.007(2) 0.008(2)
C45 0.043(3) 0.031(3) 0.022(3) 0.005(2) 0.007(3) 0.019(3)
C46 0.025(3) 0.022(2) 0.021(3) 0.001(2) 0.004(2) 0.009(2)
C47 0.036(3) 0.030(3) 0.014(3) -0.002(2) 0.010(2) 0.010(2)
C48 0.040(3) 0.032(3) 0.021(3) 0.002(2) 0.010(2) 0.015(3)
C49 0.037(3) 0.026(3) 0.024(3) 0.006(2) 0.011(2) 0.011(2)
C50 0.027(3) 0.021(2) 0.034(3) 0.001(2) 0.016(2) 0.011(2)
C101 0.033(3) 0.020(3) 0.050(4) 0.008(2) 0.024(3) 0.011(2)
C102 0.039(4) 0.043(3) 0.047(4) 0.008(3) 0.013(3) 0.019(3)
C103 0.043(4) 0.042(3) 0.038(4) 0.003(3) 0.015(3) 0.005(3)
C104 0.048(4) 0.035(3) 0.043(4) 0.010(3) 0.025(3) 0.011(3)
C105 0.035(3) 0.021(3) 0.042(3) 0.005(2) 0.016(3) 0.003(2)
C106 0.035(3) 0.042(3) 0.050(4) 0.001(3) 0.028(3) 0.005(3)
C107 0.037(4) 0.055(4) 0.066(4) 0.029(3) 0.027(3) 0.026(3)
C108 0.041(4) 0.042(3) 0.056(4) 0.022(3) 0.032(3) 0.021(3)
C109 0.050(4) 0.058(4) 0.056(4) 0.021(3) 0.031(4) 0.033(4)
C110 0.051(4) 0.041(3) 0.051(4) -0.002(3) 0.025(3) 0.010(3)
C201 0.029(3) 0.029(3) 0.021(3) 0.000(2) 0.014(2) 0.012(2)
C202 0.033(3) 0.031(3) 0.026(3) 0.004(2) 0.010(2) 0.015(3)
C203 0.028(3) 0.046(3) 0.030(3) 0.001(3) 0.009(3) 0.013(3)
C204 0.032(3) 0.036(3) 0.024(3) 0.000(2) 0.015(2) 0.012(3)
C205 0.027(3) 0.029(3) 0.023(3) 0.001(2) 0.011(2) 0.009(2)
C206 0.027(3) 0.025(3) 0.018(3) 0.005(2) 0.005(2) 0.010(2)
C207 0.030(3) 0.040(3) 0.032(3) 0.000(3) 0.013(3) 0.000(3)
C208 0.052(4) 0.028(3) 0.040(4) 0.005(3) 0.026(3) 0.001(3)
C209 0.052(4) 0.028(3) 0.031(3) 0.007(2) 0.021(3) 0.011(3)
C210 0.039(3) 0.031(3) 0.028(3) -0.001(2) 0.015(3) 0.009(3)
C301 0.053(4) 0.050(4) 0.065(5) 0.018(3) 0.019(4) 0.017(3)
C302 0.080(6) 0.072(5) 0.059(5) 0.026(4) 0.028(4) 0.040(4)
C303 0.043(5) 0.071(5) 0.091(6) -0.015(5) 0.024(4) 0.014(4)
C401 0.102(7) 0.077(6) 0.099(7) -0.008(5) 0.062(6) -0.015(5)
C402 0.085(7) 0.083(6) 0.081(6) 0.015(5) 0.021(5) 0.001(5)
C403 0.251(16) 0.256(15) 0.066(6) 0.074(8) 0.089(9) 0.215(14)
N1 0.028(2) 0.024(2) 0.030(2) 0.0086(18) 0.015(2) 0.0090(19)
N2 0.027(2) 0.017(2) 0.026(2) 0.0043(17) 0.0101(19) 0.0058(18)
N3 0.024(2) 0.0161(19) 0.022(2) 0.0019(16) 0.0102(18) 0.0056(17)
N4 0.027(2) 0.022(2) 0.025(2) -0.0007(18) 0.0115(19) 0.0054(18)
N301 0.040(3) 0.041(3) 0.040(3) 0.004(2) 0.016(2) 0.019(2)
N401 0.055(4) 0.058(4) 0.061(4) 0.021(3) 0.023(3) 0.015(3)
O1 0.037(2) 0.0199(18) 0.055(3) 0.0027(17) 0.028(2) 0.0024(16)
O2 0.030(2) 0.038(2) 0.056(3) -0.0090(19) 0.019(2) 0.0062(18)
O3 0.030(2) 0.044(2) 0.0231(19) -0.0086(16) 0.0051(16) 0.0178(17)
O4 0.026(2) 0.0277(18) 0.028(2) -0.0039(15) 0.0107(16) 0.0040(15)
O5 0.031(2) 0.032(2) 0.026(2) 0.0016(16) 0.0034(17) 0.0115(17)
O6 0.052(3) 0.032(2) 0.0219(19) 0.0052(16) 0.0086(18) 0.0251(19)
O101 0.045(3) 0.074(3) 0.041(2) 0.015(2) 0.020(2) 0.034(2)
O102 0.036(2) 0.035(2) 0.031(2) -0.0010(17) 0.0054(17) 0.0176(17)
O103 0.029(2) 0.043(2) 0.055(3) -0.014(2) 0.011(2) 0.0007(18)
O201 0.044(2) 0.0278(19) 0.033(2) 0.0083(16) 0.0152(18) 0.0168(17)
O202 0.059(3) 0.0265(19) 0.023(2) 0.0045(15) 0.0216(19) 0.0074(18)
O203 0.030(2) 0.035(2) 0.032(2) 0.0055(17) 0.0123(17) 0.0074(17)
O301 0.055(3) 0.121(5) 0.047(3) -0.020(3) 0.017(3) 0.019(3)
O401 0.100(5) 0.131(5) 0.078(4) 0.018(4) 0.033(4) 0.056(4)
S101 0.0278(8) 0.0309(7) 0.0288(7) -0.0045(6) 0.0084(6) 0.0119(6)
S201 0.0333(8) 0.0227(6) 0.0224(7) 0.0019(5) 0.0109(6) 0.0111(6)
Pd1 0.0213(2) 0.01635(18) 0.0174(2) 0.00257(14) 0.00760(15) 0.00647(15)

loop_
_atom_type_symbol
_atom_type_description
_atom_type_scat_dispersion_real
_atom_type_scat_dispersion_imag
_atom_type_scat_source
C C 0.0033 0.0016 'International Tables Vol C Tables 4.2.6.8 and 6.1.1.4'
H H 0 0 'International Tables Vol C Tables 4.2.6.8 and 6.1.1.4'
N N 0.0061 0.0033 'International Tables Vol C Tables 4.2.6.8 and 6.1.1.4'
O O 0.0106 0.006 'International Tables Vol C Tables 4.2.6.8 and 6.1.1.4'
S S 0.1246 0.1234 'International Tables Vol C Tables 4.2.6.8 and 6.1.1.4'
Pd Pd -0.9988 1.0072 'International Tables Vol C Tables 4.2.6.8 and 6.1.1.4'

loop_
_geom_angle_atom_site_label_1
_geom_angle_atom_site_label_2
_geom_angle_atom_site_label_3
_geom_angle
_geom_angle_site_symmetry_1
_geom_angle_site_symmetry_3
N1 C1 C2 121.2(5) . .
N1 C1 H1 119.4 . .
C2 C1 H1 119.4 . .
C3 C2 C1 119.0(5) . .
C3 C2 H2 120.5 . .
C1 C2 H2 120.5 . .
C2 C3 C4 120.4(5) . .
C2 C3 H3 119.8 . .
C4 C3 H3 119.8 . .
C5 C4 C3 118.1(4) . .
C5 C4 C6 118.5(5) . .
C3 C4 C6 123.3(5) . .
N1 C5 C4 121.4(5) . .
N1 C5 H5 119.3 . .
C4 C5 H5 119.3 . .
O1 C6 C4 107.4(4) . .
O1 C6 H6A 110.2 . .
C4 C6 H6A 110.2 . .
O1 C6 H6B 110.2 . .
C4 C6 H6B 110.2 . .
H6A C6 H6B 108.5 . .
O1 C7 C8 115.4(5) . .
O1 C7 C12 124.8(5) . .
C8 C7 C12 119.8(5) . .
C9 C8 C7 120.0(5) . .
C9 C8 H8 120.0 . .
C7 C8 H8 120.0 . .
C8 C9 C10 121.8(5) . .
C8 C9 H9 119.1 . .
C10 C9 H9 119.1 . .
C9 C10 C11 117.5(5) . .
C9 C10 C13 118.5(5) . .
C11 C10 C13 123.8(5) . .
C12 C11 C10 121.2(5) . .
C12 C11 H11 119.4 . .
C10 C11 H11 119.4 . .
C11 C12 C7 119.6(5) . .
C11 C12 H12 120.2 . .
C7 C12 H12 120.2 . .
O2 C13 C14 121.0(5) . .
O2 C13 C10 118.8(5) . .
C14 C13 C10 120.1(5) . .
C19 C14 C15 117.6(5) . .
C19 C14 C13 118.3(5) . .
C15 C14 C13 124.0(5) . .
C16 C15 C14 121.1(5) . .
C16 C15 H15 119.5 . .
C14 C15 H15 119.5 . .
C15 C16 C17 120.6(5) . .
C15 C16 H16 119.7 . .
C17 C16 H16 119.7 . .
O3 C17 C16 116.5(5) . .
O3 C17 C18 124.2(5) . .
C16 C17 C18 119.3(5) . .
C19 C18 C17 119.8(5) . .
C19 C18 H18 120.1 . .
C17 C18 H18 120.1 . .
C18 C19 C14 121.7(5) . .
C18 C19 H19 119.1 . .
C14 C19 H19 119.2 . .
O3 C20 C21 109.4(4) . .
O3 C20 H20A 109.8 . .
C21 C20 H20A 109.8 . .
O3 C20 H20B 109.8 . .
C21 C20 H20B 109.8 . .
H20A C20 H20B 108.2 . .
C22 C21 C23 119.0(5) . .
C22 C21 C20 121.0(4) . .
C23 C21 C20 119.9(4) . .
N2 C22 C21 122.3(4) . .
N2 C22 H22 118.8 . .
C21 C22 H22 118.8 . .
C21 C23 C24 119.1(5) . .
C21 C23 H23 120.4 . .
C24 C23 H23 120.4 . .
C25 C24 C23 119.6(4) . .
C25 C24 H24 120.2 . .
C23 C24 H24 120.2 . .
N2 C25 C24 121.6(5) . .
N2 C25 H25 119.2 . .
C24 C25 H25 119.2 . .
N3 C26 C27 121.0(4) . .
N3 C26 H26 119.5 . .
C27 C26 H26 119.5 . .
C26 C27 C28 120.4(5) . .
C26 C27 H27 119.8 . .
C28 C27 H27 119.8 . .
C29 C28 C27 118.4(5) . .
C29 C28 H28 120.8 . .
C27 C28 H28 120.8 . .
C30 C29 C28 118.5(4) . .
C30 C29 C31 119.2(4) . .
C28 C29 C31 122.3(5) . .
N3 C30 C29 123.2(4) . .
N3 C30 H30 118.4 . .
C29 C30 H30 118.4 . .
O4 C31 C29 107.2(4) . .
O4 C31 H31A 110.3 . .
C29 C31 H31A 110.3 . .
O4 C31 H31B 110.3 . .
C29 C31 H31B 110.3 . .
H31A C31 H31B 108.5 . .
O4 C32 C37 125.4(5) . .
O4 C32 C33 114.7(4) . .
C37 C32 C33 119.8(5) . .
C34 C33 C32 120.2(5) . .
C34 C33 H33 119.9 . .
C32 C33 H33 119.9 . .
C33 C34 C35 121.2(5) . .
C33 C34 H34 119.4 . .
C35 C34 H34 119.4 . .
C36 C35 C34 117.9(4) . .
C36 C35 C38 123.6(5) . .
C34 C35 C38 118.5(4) . .
C37 C36 C35 121.4(5) . .
C37 C36 H36 119.3 . .
C35 C36 H36 119.3 . .
C32 C37 C36 119.5(5) . .
C32 C37 H37 120.3 . .
C36 C37 H37 120.3 . .
O5 C38 C39 120.6(4) . .
O5 C38 C35 118.5(5) . .
C39 C38 C35 120.8(4) . .
C44 C39 C40 118.5(5) . .
C44 C39 C38 123.0(4) . .
C40 C39 C38 118.3(5) . .
C41 C40 C39 120.8(5) . .
C41 C40 H40 119.6 . .
C39 C40 H40 119.6 . .
C40 C41 C42 119.7(4) . .
C40 C41 H41 120.2 . .
C42 C41 H41 120.2 . .
O6 C42 C43 124.0(4) . .
O6 C42 C41 115.4(4) . .
C43 C42 C41 120.5(4) . .
C42 C43 C44 118.8(5) . .
C42 C43 H43 120.6 . .
C44 C43 H43 120.6 . .
C39 C44 C43 121.7(4) . .
C39 C44 H44 119.1 . .
C43 C44 H44 119.1 . .
O6 C45 C46 108.9(4) . .
O6 C45 H45A 109.9 . .
C46 C45 H45A 109.9 . .
O6 C45 H45B 109.9 . .
C46 C45 H45B 109.9 . .
H45A C45 H45B 108.3 . .
C48 C46 C47 118.0(4) . .
C48 C46 C45 125.5(5) . .
C47 C46 C45 116.4(4) . .
N4 C47 C46 122.3(4) . .
N4 C47 H47 118.8 . .
C46 C47 H47 118.8 . .
C49 C48 C46 120.1(5) . .
C49 C48 H48 119.9 . .
C46 C48 H48 119.9 . .
C48 C49 C50 118.7(5) . .
C48 C49 H49 120.7 . .
C50 C49 H49 120.7 . .
N4 C50 C49 122.1(4) . .
N4 C50 H50 119.0 . .
C49 C50 H50 119.0 . .
C106 C101 C102 120.8(5) . .
C106 C101 S101 119.7(5) . .
C102 C101 S101 119.5(4) . .
C103 C102 C101 120.0(5) . .
C103 C102 H102 120.0 . .
C101 C102 H102 120.0 . .
C104 C103 C102 118.9(6) . .
C104 C103 H103 120.6 . .
C102 C103 H103 120.6 . .
C103 C104 C105 123.1(6) . .
C103 C104 C107 120.0(6) . .
C105 C104 C107 116.9(5) . .
C104 C105 C110 122.2(6) . .
C104 C105 C106 117.2(5) . .
C110 C105 C106 120.5(5) . .
C101 C106 C105 120.0(5) . .
C101 C106 H106 120.0 . .
C105 C106 H106 120.0 . .
C108 C107 C104 119.0(6) . .
C108 C107 H107 120.5 . .
C104 C107 H107 120.5 . .
C107 C108 C109 122.4(6) . .
C107 C108 H108 118.8 . .
C109 C108 H108 118.8 . .
C110 C109 C108 121.1(6) . .
C110 C109 H109 119.4 . .
C108 C109 H109 119.5 . .
C109 C110 C105 118.4(6) . .
C109 C110 H110 120.8 . .
C105 C110 H110 120.8 . .
C206 C201 C202 120.8(5) . .
C206 C201 S201 121.4(4) . .
C202 C201 S201 117.8(4) . .
C203 C202 C201 119.7(5) . .
C203 C202 H202 120.2 . .
C201 C202 H202 120.2 . .
C202 C203 C204 121.3(5) . .
C202 C203 H203 119.3 . .
C204 C203 H203 119.3 . .
C207 C204 C203 123.1(5) . .
C207 C204 C205 119.4(5) . .
C203 C204 C205 117.5(5) . .
C206 C205 C204 120.5(5) . .
C206 C205 C210 121.3(5) . .
C204 C205 C210 118.2(5) . .
C201 C206 C205 120.1(5) . .
C201 C206 H206 119.9 . .
C205 C206 H206 119.9 . .
C208 C207 C204 120.8(6) . .
C208 C207 H207 119.6 . .
C204 C207 H207 119.6 . .
C207 C208 C209 120.5(5) . .
C207 C208 H208 119.7 . .
C209 C208 H208 119.7 . .
C210 C209 C208 121.4(6) . .
C210 C209 H209 119.3 . .
C208 C209 H209 119.3 . .
C209 C210 C205 119.7(5) . .
C209 C210 H210 120.2 . .
C205 C210 H210 120.2 . .
N301 C301 H30A 109.5 . .
N301 C301 H30B 109.5 . .
H30A C301 H30B 109.5 . .
N301 C301 H30C 109.5 . .
H30A C301 H30C 109.5 . .
H30B C301 H30C 109.5 . .
N301 C302 H30D 109.5 . .
N301 C302 H30E 109.5 . .
H30D C302 H30E 109.5 . .
N301 C302 H30F 109.5 . .
H30D C302 H30F 109.5 . .
H30E C302 H30F 109.5 . .
O301 C303 N301 123.5(8) . .
O301 C303 H303 118.3 . .
N301 C303 H303 118.3 . .
N401 C401 H40A 109.5 . .
N401 C401 H40B 109.5 . .
H40A C401 H40B 109.5 . .
N401 C401 H40C 109.5 . .
H40A C401 H40C 109.5 . .
H40B C401 H40C 109.5 . .
N401 C402 H40D 109.5 . .
N401 C402 H40E 109.5 . .
H40D C402 H40E 109.5 . .
N401 C402 H40F 109.5 . .
H40D C402 H40F 109.5 . .
H40E C402 H40F 109.5 . .
N401 C403 O401 115.3(12) . .
N401 C403 H403 122.4 . .
O401 C403 H403 122.4 . .
C1 N1 C5 119.9(4) . .
C1 N1 Pd1 120.2(3) . .
C5 N1 Pd1 119.8(3) . .
C25 N2 C22 118.3(4) . .
C25 N2 Pd1 121.3(3) . 2_766
C22 N2 Pd1 119.7(3) . 2_766
C30 N3 C26 118.4(4) . .
C30 N3 Pd1 117.9(3) . .
C26 N3 Pd1 123.6(3) . .
C47 N4 C50 118.8(4) . .
C47 N4 Pd1 116.2(3) . 2_766
C50 N4 Pd1 125.0(3) . 2_766
C303 N301 C301 122.9(6) . .
C303 N301 C302 122.6(6) . .
C301 N301 C302 114.5(5) . .
C403 N401 C401 123.0(9) . .
C403 N401 C402 124.9(9) . .
C401 N401 C402 111.8(7) . .
C7 O1 C6 117.4(4) . .
C17 O3 C20 117.4(4) . .
C32 O4 C31 116.7(4) . .
C42 O6 C45 115.4(4) . .
O103 S101 O102 112.8(2) . .
O103 S101 O101 113.7(3) . .
O102 S101 O101 112.4(2) . .
O103 S101 C101 106.8(2) . .
O102 S101 C101 103.9(2) . .
O101 S101 C101 106.4(2) . .
O203 S201 O202 112.9(2) . .
O203 S201 O201 113.3(2) . .
O202 S201 O201 113.0(2) . .
O203 S201 C201 105.9(2) . .
O202 S201 C201 105.7(2) . .
O201 S201 C201 105.2(2) . .
N2 Pd1 N1 176.81(17) 2_766 .
N2 Pd1 N3 91.97(16) 2_766 .
N1 Pd1 N3 90.86(16) . .
N2 Pd1 N4 88.44(16) 2_766 2_766
N1 Pd1 N4 88.58(16) . 2_766
N3 Pd1 N4 173.70(15) . 2_766

loop_
_geom_bond_atom_site_label_1
_geom_bond_atom_site_label_2
_geom_bond_distance
_geom_bond_site_symmetry_2
C1 N1 1.330(6) .
C1 C2 1.381(7) .
C1 H1 0.9500 .
C2 C3 1.362(7) .
C2 H2 0.9500 .
C3 C4 1.380(7) .
C3 H3 0.9500 .
C4 C5 1.377(6) .
C4 C6 1.487(6) .
C5 N1 1.350(6) .
C5 H5 0.9500 .
C6 O1 1.426(6) .
C6 H6A 0.9900 .
C6 H6B 0.9900 .
C7 O1 1.367(6) .
C7 C8 1.382(7) .
C7 C12 1.389(7) .
C8 C9 1.368(7) .
C8 H8 0.9500 .
C9 C10 1.389(7) .
C9 H9 0.9500 .
C10 C11 1.398(7) .
C10 C13 1.482(7) .
C11 C12 1.381(7) .
C11 H11 0.9500 .
C12 H12 0.9500 .
C13 O2 1.232(6) .
C13 C14 1.473(7) .
C14 C19 1.388(7) .
C14 C15 1.409(7) .
C15 C16 1.370(7) .
C15 H15 0.9500 .
C16 C17 1.389(6) .
C16 H16 0.9500 .
C17 O3 1.374(6) .
C17 C18 1.395(7) .
C18 C19 1.381(8) .
C18 H18 0.9500 .
C19 H19 0.9500 .
C20 O3 1.418(5) .
C20 C21 1.511(7) .
C20 H20A 0.9900 .
C20 H20B 0.9900 .
C21 C22 1.365(7) .
C21 C23 1.383(6) .
C22 N2 1.359(6) .
C22 H22 0.9500 .
C23 C24 1.385(7) .
C23 H23 0.9500 .
C24 C25 1.366(7) .
C24 H24 0.9500 .
C25 N2 1.359(6) .
C25 H25 0.9500 .
C26 N3 1.357(6) .
C26 C27 1.366(7) .
C26 H26 0.9500 .
C27 C28 1.387(7) .
C27 H27 0.9500 .
C28 C29 1.382(7) .
C28 H28 0.9500 .
C29 C30 1.372(6) .
C29 C31 1.512(6) .
C30 N3 1.338(5) .
C30 H30 0.9500 .
C31 O4 1.434(5) .
C31 H31A 0.9900 .
C31 H31B 0.9900 .
C32 O4 1.359(5) .
C32 C37 1.388(7) .
C32 C33 1.396(7) .
C33 C34 1.372(7) .
C33 H33 0.9500 .
C34 C35 1.402(7) .
C34 H34 0.9500 .
C35 C36 1.398(7) .
C35 C38 1.490(6) .
C36 C37 1.389(6) .
C36 H36 0.9500 .
C37 H37 0.9500 .
C38 O5 1.232(6) .
C38 C39 1.482(7) .
C39 C44 1.382(7) .
C39 C40 1.415(6) .
C40 C41 1.379(7) .
C40 H40 0.9500 .
C41 C42 1.405(7) .
C41 H41 0.9500 .
C42 O6 1.364(6) .
C42 C43 1.393(6) .
C43 C44 1.400(7) .
C43 H43 0.9500 .
C44 H44 0.9500 .
C45 O6 1.424(6) .
C45 C46 1.506(6) .
C45 H45A 0.9900 .
C45 H45B 0.9900 .
C46 C48 1.375(6) .
C46 C47 1.388(7) .
C47 N4 1.338(6) .
C47 H47 0.9500 .
C48 C49 1.371(7) .
C48 H48 0.9500 .
C49 C50 1.382(7) .
C49 H49 0.9500 .
C50 N4 1.339(6) .
C50 H50 0.9500 .
C101 C106 1.345(7) .
C101 C102 1.419(8) .
C101 S101 1.804(6) .
C102 C103 1.411(8) .
C102 H102 0.9500 .
C103 C104 1.363(8) .
C103 H103 0.9500 .
C104 C105 1.395(7) .
C104 C107 1.477(8) .
C105 C110 1.395(7) .
C105 C106 1.466(8) .
C106 H106 0.9500 .
C107 C108 1.322(8) .
C107 H107 0.9500 .
C108 C109 1.395(8) .
C108 H108 0.9500 .
C109 C110 1.366(8) .
C109 H109 0.9500 .
C110 H110 0.9500 .
C201 C206 1.363(7) .
C201 C202 1.417(7) .
C201 S201 1.778(5) .
C202 C203 1.361(7) .
C202 H202 0.9500 .
C203 C204 1.419(7) .
C203 H203 0.9500 .
C204 C207 1.411(7) .
C204 C205 1.423(7) .
C205 C206 1.394(7) .
C205 C210 1.438(7) .
C206 H206 0.9500 .
C207 C208 1.365(8) .
C207 H207 0.9500 .
C208 C209 1.386(8) .
C208 H208 0.9500 .
C209 C210 1.375(7) .
C209 H209 0.9500 .
C210 H210 0.9500 .
C301 N301 1.439(7) .
C301 H30A 0.9800 .
C301 H30B 0.9800 .
C301 H30C 0.9800 .
C302 N301 1.470(8) .
C302 H30D 0.9800 .
C302 H30E 0.9800 .
C302 H30F 0.9800 .
C303 O301 1.260(9) .
C303 N301 1.313(8) .
C303 H303 0.9500 .
C401 N401 1.430(9) .
C401 H40A 0.9800 .
C401 H40B 0.9800 .
C401 H40C 0.9800 .
C402 N401 1.457(9) .
C402 H40D 0.9800 .
C402 H40E 0.9800 .
C402 H40F 0.9800 .
C403 N401 1.272(10) .
C403 O401 1.451(14) .
C403 H403 0.9500 .
N1 Pd1 2.013(4) .
N2 Pd1 2.006(4) 2_766
N3 Pd1 2.023(4) .
N4 Pd1 2.025(4) 2_766
O101 S101 1.449(4) .
O102 S101 1.442(3) .
O103 S101 1.426(4) .
O201 S201 1.459(4) .
O202 S201 1.455(3) .
O203 S201 1.454(4) .
Pd1 N2 2.006(4) 2_766
Pd1 N4 2.025(4) 2_766
